data_7042609
loop_
_publ_author_name
'Tsurusaki, Akihiro'
'Yoshida, Keisuke'
'Kyushin, Soichiro'

_publ_section_title
;
 Synthesis and structures of lithium
 alkoxytris(dimethylphenylsilyl)borates
;
_journal_name_full 'Dalton Trans.'
_journal_paper_doi 10.1039/C7DT00395A
_journal_year 2017
_chemical_formula_moiety 'C27 H40 B O Si3, C16 H32 Li O4'
_chemical_formula_sum 'C43 H72 B Li O5 Si3'
_chemical_formula_weight 771.03
_chemical_melting_point 381.6(5)
_chemical_name_common compound1b
_chemical_name_systematic
; 
 Lithium Isopropoxytris(dimethylphenylsilyl)borate
;
_space_group_IT_number 14
_symmetry_cell_setting monoclinic
_symmetry_Int_Tables_number 14
_symmetry_space_group_name_Hall '-P 2yn'
_symmetry_space_group_name_H-M 'P 1 21/n 1'
_atom_sites_solution_hydrogens geom
_atom_sites_solution_primary direct
_atom_sites_solution_secondary difmap
_audit_creation_method SHELXL-97
_audit_update_record
;
2017-01-30 deposited with the CCDC.
2017-03-28 downloaded from the CCDC.
;
_cell_angle_alpha 90.00
_cell_angle_beta 97.897(3)
_cell_angle_gamma 90.00
_cell_formula_units_Z 4
_cell_length_a 16.4003(19)
_cell_length_b 14.5611(18)
_cell_length_c 19.366(2)
_cell_measurement_reflns_used 13859
_cell_measurement_temperature 123
_cell_measurement_theta_max 29.8
_cell_measurement_theta_min 2.2
_cell_volume 4580.9(9)
_computing_cell_refinement 'CrystalClear-SM Expert 2.1 b29 (Rigaku, 2013)'
_computing_data_collection 'CrystalClear-SM Expert 2.1 b29 (Rigaku, 2013)'
_computing_data_reduction 'CrystalClear-SM Expert 2.1 b29 (Rigaku, 2013)'
_computing_molecular_graphics '<i>ORTEP-3</i> (Farrugia, 1997)'
_computing_publication_material '<i>SHELXL97</i> and <i>Yadokari-XG 2009</i> (Kabuto <i>et al.</i>, 2009)'
_computing_structure_refinement 'SHELXL-97 (Sheldrick, 1997)'
_computing_structure_solution 'SIR2004 (Giacovazzo <i>et al.</i>, 2005)'
_diffrn_ambient_temperature 123
_diffrn_detector_area_resol_mean 5.8140
_diffrn_measured_fraction_theta_full 0.998
_diffrn_measured_fraction_theta_max 0.998
_diffrn_measurement_device_type 'Rigaku Pilatus 200K'
_diffrn_measurement_method 'profile data from \w-scans'
_diffrn_radiation_monochromator Confocal
_diffrn_radiation_source 'Rotating Anode'
_diffrn_radiation_type 'Mo K\a'
_diffrn_radiation_wavelength 0.71075
_diffrn_reflns_av_R_equivalents 0.0370
_diffrn_reflns_av_sigmaI/netI 0.0219
_diffrn_reflns_limit_h_max 21
_diffrn_reflns_limit_h_min -21
_diffrn_reflns_limit_k_max 18
_diffrn_reflns_limit_k_min -18
_diffrn_reflns_limit_l_max 25
_diffrn_reflns_limit_l_min -25
_diffrn_reflns_number 72036
_diffrn_reflns_theta_full 27.50
_diffrn_reflns_theta_max 27.50
_diffrn_reflns_theta_min 2.24
_exptl_absorpt_coefficient_mu 0.143
_exptl_absorpt_correction_T_max 0.9516
_exptl_absorpt_correction_T_min 0.9449
_exptl_absorpt_correction_type multi-scan
_exptl_absorpt_process_details '(R. Jacobson, private communication, 1998)'
_exptl_crystal_colour Colorless
_exptl_crystal_density_diffrn 1.118
_exptl_crystal_density_method 'not measured'
_exptl_crystal_description Prism
_exptl_crystal_F_000 1680
_exptl_crystal_size_max 0.40
_exptl_crystal_size_mid 0.38
_exptl_crystal_size_min 0.35
_refine_diff_density_max 1.237
_refine_diff_density_min -0.541
_refine_diff_density_rms 0.061
_refine_ls_extinction_method none
_refine_ls_goodness_of_fit_ref 1.068
_refine_ls_hydrogen_treatment constr
_refine_ls_matrix_type full
_refine_ls_number_parameters 519
_refine_ls_number_reflns 10504
_refine_ls_number_restraints 3
_refine_ls_restrained_S_all 1.070
_refine_ls_R_factor_all 0.0695
_refine_ls_R_factor_gt 0.0611
_refine_ls_shift/su_max 0.001
_refine_ls_shift/su_mean 0.000
_refine_ls_structure_factor_coef Fsqd
_refine_ls_weighting_details 'calc w=1/[\s^2^(Fo^2^)+(0.0998P)^2^+2.4671P] where P=(Fo^2^+2Fc^2^)/3'
_refine_ls_weighting_scheme calc
_refine_ls_wR_factor_gt 0.1747
_refine_ls_wR_factor_ref 0.1874
_reflns_number_gt 8933
_reflns_number_total 10504
_reflns_threshold_expression >2sigma(I)
_cod_data_source_file c7dt00395a2.cif
_cod_data_source_block compound_1b
_cod_depositor_comments
;
The following automatic conversions were performed:

'_chemical_melting_point' value '108--109 \%C.' was changed to
'381.6(5)' - it was converted from degrees Celsius(C) to Kelvins(K),
the average value was taken and precision was estimated.

Automatic conversion script
Id: cif_fix_values 4973 2017-02-22 13:04:09Z antanas 
;
_cod_original_sg_symbol_H-M 'P 21/n'
_cod_database_code 7042609

loop_
_symmetry_equiv_pos_as_xyz
'x, y, z'
'-x+1/2, y+1/2, -z+1/2'
'-x, -y, -z'
'x-1/2, -y-1/2, z-1/2'

loop_
_atom_site_label
_atom_site_type_symbol
_atom_site_fract_x
_atom_site_fract_y
_atom_site_fract_z
_atom_site_U_iso_or_equiv
_atom_site_adp_type
_atom_site_occupancy
_atom_site_symmetry_multiplicity
_atom_site_calc_flag
_atom_site_refinement_flags
_atom_site_disorder_assembly
_atom_site_disorder_group
Si1 Si 0.15408(3) 0.13100(4) 0.39298(3) 0.03713(15) Uani 1 1 d . . .
Si3 Si 0.24059(3) 0.29341(3) 0.50039(3) 0.03542(14) Uani 1 1 d . . .
Si2 Si 0.25085(3) 0.07393(4) 0.54850(3) 0.03598(14) Uani 1 1 d . . .
O3 O 0.38957(9) 0.55937(10) 0.65089(8) 0.0467(3) Uani 1 1 d . A .
O1 O 0.34011(9) 0.15043(11) 0.45083(7) 0.0461(3) Uani 1 1 d . . .
O2 O 0.22280(10) 0.65733(10) 0.58601(8) 0.0464(3) Uani 1 1 d . . .
C11 C 0.32229(12) 0.11088(13) 0.63013(10) 0.0370(4) Uani 1 1 d . . .
C18 C 0.34275(14) 0.33663(15) 0.54720(12) 0.0483(5) Uani 1 1 d . . .
H18 H 0.3376 0.4015 0.5592 0.072 Uiso 1 1 calc R . .
H18A H 0.3853 0.3298 0.5167 0.072 Uiso 1 1 calc R . .
H18B H 0.3581 0.3008 0.5899 0.072 Uiso 1 1 calc R . .
C3 C 0.13970(12) 0.00264(13) 0.37203(10) 0.0381(4) Uani 1 1 d . . .
C20 C 0.26850(14) 0.42469(15) 0.39375(11) 0.0437(4) Uani 1 1 d . . .
H20 H 0.3249 0.4089 0.4058 0.052 Uiso 1 1 calc R . .
B1 B 0.25227(13) 0.16212(14) 0.46627(11) 0.0343(4) Uani 1 1 d . . .
C24 C 0.12841(13) 0.41302(14) 0.41121(11) 0.0429(4) Uani 1 1 d . . .
H24 H 0.0868 0.3889 0.4356 0.052 Uiso 1 1 calc R . .
C17 C 0.16286(14) 0.30661(14) 0.56364(11) 0.0452(5) Uani 1 1 d . . .
H17 H 0.1821 0.2732 0.6067 0.068 Uiso 1 1 calc R . .
H17A H 0.1097 0.2817 0.5426 0.068 Uiso 1 1 calc R . .
H17B H 0.1566 0.3718 0.5743 0.068 Uiso 1 1 calc R . .
C12 C 0.29260(14) 0.14514(15) 0.68972(11) 0.0445(5) Uani 1 1 d . . .
H12 H 0.2348 0.1484 0.6903 0.053 Uiso 1 1 calc R . .
C4 C 0.19172(14) -0.04480(15) 0.33267(11) 0.0452(5) Uani 1 1 d . . .
H4 H 0.2335 -0.0116 0.3140 0.054 Uiso 1 1 calc R . .
C2 C 0.05286(14) 0.16668(15) 0.42175(12) 0.0467(5) Uani 1 1 d . . .
H2 H 0.0071 0.1416 0.3893 0.070 Uiso 1 1 calc R . .
H2A H 0.0491 0.2338 0.4221 0.070 Uiso 1 1 calc R . .
H2B H 0.0499 0.1430 0.4687 0.070 Uiso 1 1 calc R . .
C7 C 0.07206(14) -0.14432(15) 0.38591(12) 0.0470(5) Uani 1 1 d . . .
H7 H 0.0304 -0.1780 0.4044 0.056 Uiso 1 1 calc R . .
C13 C 0.34566(16) 0.17463(18) 0.74830(11) 0.0537(5) Uani 1 1 d . . .
H13 H 0.3236 0.1981 0.7876 0.064 Uiso 1 1 calc R . .
C19 C 0.21016(12) 0.38495(12) 0.43087(10) 0.0351(4) Uani 1 1 d . . .
C1 C 0.15195(14) 0.18975(15) 0.30468(10) 0.0435(4) Uani 1 1 d . . .
H1 H 0.0969 0.1837 0.2781 0.065 Uiso 1 1 calc R . .
H1A H 0.1924 0.1607 0.2789 0.065 Uiso 1 1 calc R . .
H1B H 0.1654 0.2549 0.3117 0.065 Uiso 1 1 calc R . .
C15 C 0.46101(14) 0.13617(17) 0.69181(11) 0.0495(5) Uani 1 1 d . . .
H15 H 0.5189 0.1325 0.6921 0.059 Uiso 1 1 calc R . .
C10 C 0.15034(14) 0.04555(17) 0.58133(12) 0.0494(5) Uani 1 1 d . . .
H10 H 0.1141 0.0130 0.5449 0.074 Uiso 1 1 calc R . .
H10A H 0.1236 0.1025 0.5933 0.074 Uiso 1 1 calc R . .
H10B H 0.1612 0.0065 0.6228 0.074 Uiso 1 1 calc R . .
C16 C 0.40819(13) 0.10738(15) 0.63322(10) 0.0423(4) Uani 1 1 d . . .
H16 H 0.4311 0.0847 0.5941 0.051 Uiso 1 1 calc R . .
C9 C 0.29329(16) -0.04058(15) 0.52330(12) 0.0509(5) Uani 1 1 d . . .
H9 H 0.2904 -0.0851 0.5608 0.076 Uiso 1 1 calc R . .
H9A H 0.3507 -0.0329 0.5157 0.072(9) Uiso 1 1 calc R . .
H9B H 0.2607 -0.0629 0.4804 0.109 Uiso 1 1 calc R . .
C27 C 0.42681(14) 0.06008(16) 0.38981(13) 0.0505(5) Uani 1 1 d . . .
H27 H 0.4107 0.0051 0.4139 0.068(8) Uiso 1 1 calc R . .
H27A H 0.4763 0.0869 0.4164 0.066(8) Uiso 1 1 calc R . .
H27B H 0.4383 0.0433 0.3431 0.066(8) Uiso 1 1 calc R . .
C30 C 0.09698(14) 0.57941(17) 0.55578(13) 0.0518(5) Uani 1 1 d . . .
H30 H 0.0742 0.5232 0.5317 0.062 Uiso 1 1 calc R . .
H30A H 0.0632 0.5960 0.5925 0.062 Uiso 1 1 calc R . .
C6 C 0.12489(14) -0.18901(15) 0.34731(12) 0.0481(5) Uani 1 1 d . . .
H6 H 0.1203 -0.2534 0.3397 0.058 Uiso 1 1 calc R . .
C23 C 0.10620(15) 0.47502(16) 0.35721(12) 0.0511(5) Uani 1 1 d . . .
H23 H 0.0501 0.4919 0.3451 0.061 Uiso 1 1 calc R . .
C31 C 0.18636(14) 0.56680(15) 0.58575(13) 0.0481(5) Uani 1 1 d . . .
H31 H 0.1911 0.5418 0.6337 0.058 Uiso 1 1 calc R . .
H31A H 0.2140 0.5242 0.5566 0.058 Uiso 1 1 calc R . .
C25 C 0.35715(13) 0.12980(14) 0.38375(11) 0.0436(4) Uani 1 1 d . . .
H25 H 0.3071 0.1014 0.3568 0.052 Uiso 1 1 calc R . .
C8 C 0.07956(13) -0.05018(15) 0.39791(11) 0.0427(4) Uani 1 1 d . . .
H8 H 0.0425 -0.0209 0.4246 0.051 Uiso 1 1 calc R . .
C5 C 0.18444(15) -0.13874(16) 0.31998(12) 0.0506(5) Uani 1 1 d . . .
H5 H 0.2204 -0.1683 0.2925 0.061 Uiso 1 1 calc R . .
C14 C 0.42985(16) 0.16984(18) 0.74922(11) 0.0535(5) Uani 1 1 d . . .
H14 H 0.4659 0.1896 0.7891 0.064 Uiso 1 1 calc R . .
C29 C 0.10115(16) 0.65742(17) 0.50508(13) 0.0546(6) Uani 1 1 d . . .
H29 H 0.0477 0.6897 0.4954 0.066 Uiso 1 1 calc R . .
H29A H 0.1176 0.6354 0.4606 0.066 Uiso 1 1 calc R . .
C22 C 0.16507(17) 0.51192(17) 0.32126(12) 0.0542(6) Uani 1 1 d . . .
H22 H 0.1501 0.5542 0.2843 0.065 Uiso 1 1 calc R . .
C21 C 0.24646(16) 0.48651(18) 0.33976(12) 0.0541(5) Uani 1 1 d . . .
H21 H 0.2877 0.5116 0.3153 0.065 Uiso 1 1 calc R . .
C26 C 0.37836(16) 0.21593(16) 0.34612(13) 0.0538(6) Uani 1 1 d . . .
H26 H 0.3321 0.2590 0.3429 0.081 Uiso 1 1 calc R . .
H26A H 0.3894 0.1999 0.2991 0.081 Uiso 1 1 calc R . .
H26B H 0.4273 0.2446 0.3720 0.081 Uiso 1 1 calc R . .
C28 C 0.16662(17) 0.71865(16) 0.54390(14) 0.0590(6) Uani 1 1 d . . .
H28 H 0.1958 0.7534 0.5108 0.071 Uiso 1 1 calc R . .
H28A H 0.1417 0.7628 0.5738 0.071 Uiso 1 1 calc R . .
Li1 Li 0.3396(2) 0.6734(2) 0.61463(18) 0.0458(8) Uani 1 1 d . A .
O4 O 0.36299(11) 0.76188(11) 0.68972(8) 0.0552(4) Uani 1 1 d . . .
C37 C 0.44595(15) 0.84432(16) 0.77789(13) 0.0516(5) Uani 1 1 d . . .
H37 H 0.4946 0.8710 0.7602 0.062 Uiso 1 1 calc R A .
H37A H 0.4562 0.8425 0.8295 0.062 Uiso 1 1 calc R . .
C36 C 0.42710(13) 0.74934(15) 0.74799(11) 0.0457(5) Uani 1 1 d . A .
H36 H 0.4767 0.7220 0.7323 0.055 Uiso 1 1 calc R . .
H36A H 0.4081 0.7085 0.7834 0.055 Uiso 1 1 calc R . .
C38 C 0.3689(2) 0.8990(2) 0.75265(18) 0.0714(8) Uani 1 1 d . A .
H38 H 0.3457 0.9252 0.7929 0.22(7) Uiso 0.507(12) 1 calc PR A 1
H38A H 0.3824 0.9502 0.7226 0.19(5) Uiso 0.507(12) 1 calc PR A 1
H38B H 0.3272 0.8925 0.7847 0.24(8) Uiso 0.493(12) 1 calc PR A 2
H38C H 0.3816 0.9649 0.7475 0.11(3) Uiso 0.493(12) 1 calc PR A 2
C32 C 0.36626(16) 0.50216(18) 0.70574(13) 0.0565(6) Uani 1 1 d . A .
H32 H 0.3240 0.4571 0.6864 0.068 Uiso 1 1 calc R . .
H32A H 0.3433 0.5402 0.7408 0.068 Uiso 1 1 calc R . .
C35 C 0.47189(15) 0.53461(18) 0.63980(15) 0.0577(6) Uani 1 1 d . . .
H35 H 0.5105 0.5863 0.6515 0.069 Uiso 0.557(14) 1 calc PR B 1
H35A H 0.4735 0.5161 0.5908 0.069 Uiso 0.557(14) 1 calc PR B 1
H35B H 0.4699 0.4867 0.6033 0.069 Uiso 0.443(14) 1 calc PR B 2
H35C H 0.5008 0.5889 0.6242 0.069 Uiso 0.443(14) 1 calc PR B 2
C33 C 0.4417(2) 0.4540(2) 0.73819(19) 0.0812(9) Uani 1 1 d . . .
H33 H 0.4669 0.4875 0.7803 0.097 Uiso 0.557(14) 1 calc PR B 1
H33A H 0.4280 0.3911 0.7521 0.097 Uiso 0.557(14) 1 calc PR B 1
H33B H 0.4384 0.3875 0.7278 0.097 Uiso 0.443(14) 1 calc PR B 2
H33C H 0.4501 0.4627 0.7894 0.097 Uiso 0.443(14) 1 calc PR B 2
C45 C 0.3419(5) 0.8574(4) 0.6866(3) 0.0508(19) Uani 0.493(12) 1 d P A 2
H45 H 0.3686 0.8880 0.6499 0.061 Uiso 0.493(12) 1 calc PR A 2
H45A H 0.2816 0.8645 0.6748 0.061 Uiso 0.493(12) 1 calc PR A 2
C39 C 0.3071(4) 0.8361(3) 0.7122(3) 0.0476(16) Uani 0.507(12) 1 d P A 1
H39 H 0.2761 0.8677 0.6715 0.057 Uiso 0.507(12) 1 calc PR A 1
H39A H 0.2679 0.8109 0.7419 0.057 Uiso 0.507(12) 1 calc PR A 1
C44 C 0.5144(4) 0.5010(7) 0.7035(4) 0.058(2) Uani 0.443(14) 1 d P B 2
H44 H 0.5404 0.5516 0.7329 0.069 Uiso 0.443(14) 1 calc PR B 2
H44A H 0.5570 0.4556 0.6954 0.069 Uiso 0.443(14) 1 calc PR B 2
C34 C 0.4937(4) 0.4510(6) 0.6912(3) 0.0624(18) Uani 0.557(14) 1 d P B 1
H34 H 0.4877 0.3922 0.6652 0.075 Uiso 0.557(14) 1 calc PR B 1
H34A H 0.5512 0.4561 0.7144 0.075 Uiso 0.557(14) 1 calc PR B 1
C40 C 0.43009(16) 0.76434(19) 0.50530(16) 0.0619(6) Uani 1 1 d D A .
H40 H 0.4900 0.7523 0.5143 0.112(13) Uiso 1 1 calc R . .
H40A H 0.4182 0.8220 0.5291 0.095(11) Uiso 1 1 calc R . .
C42 C 0.3585(4) 0.6859(3) 0.40944(18) 0.1268(19) Uani 1 1 d D A .
H42 H 0.3003 0.6987 0.3909 0.152 Uiso 1 1 calc R . .
H42A H 0.3843 0.6539 0.3729 0.152 Uiso 1 1 calc R . .
O5 O 0.38529(14) 0.69012(12) 0.52867(9) 0.0688(6) Uani 1 1 d D . .
C43 C 0.3629(3) 0.6298(3) 0.47062(16) 0.1084(16) Uani 1 1 d D A .
H43 H 0.4048 0.5810 0.4697 0.130 Uiso 1 1 calc R . .
H43A H 0.3091 0.6006 0.4737 0.130 Uiso 1 1 calc R . .
C41 C 0.4013(3) 0.7705(3) 0.42840(19) 0.1014(13) Uani 1 1 d D . .
H41 H 0.3639 0.8237 0.4180 0.25(4) Uiso 1 1 calc R A .
H41A H 0.4487 0.7778 0.4023 0.28(4) Uiso 1 1 calc R . .

loop_
_atom_site_aniso_label
_atom_site_aniso_U_11
_atom_site_aniso_U_22
_atom_site_aniso_U_33
_atom_site_aniso_U_23
_atom_site_aniso_U_13
_atom_site_aniso_U_12
Si1 0.0460(3) 0.0337(3) 0.0308(3) -0.00242(19) 0.0021(2) 0.0019(2)
Si3 0.0386(3) 0.0295(3) 0.0365(3) -0.00107(19) -0.0007(2) 0.00420(19)
Si2 0.0409(3) 0.0342(3) 0.0334(3) 0.00422(19) 0.0070(2) 0.0034(2)
O3 0.0463(8) 0.0437(8) 0.0505(8) 0.0056(6) 0.0073(6) 0.0063(6)
O1 0.0432(8) 0.0568(9) 0.0383(7) -0.0042(6) 0.0057(6) 0.0038(6)
O2 0.0537(9) 0.0351(7) 0.0471(8) 0.0047(6) -0.0047(6) 0.0017(6)
C11 0.0413(10) 0.0383(9) 0.0316(8) 0.0082(7) 0.0059(7) 0.0037(8)
C18 0.0506(12) 0.0384(10) 0.0511(12) -0.0045(9) -0.0098(9) 0.0028(9)
C3 0.0436(10) 0.0367(9) 0.0327(9) -0.0032(7) 0.0008(7) -0.0002(8)
C20 0.0467(11) 0.0439(11) 0.0411(10) -0.0040(8) 0.0083(8) -0.0013(8)
B1 0.0388(10) 0.0309(9) 0.0333(9) 0.0017(8) 0.0058(8) 0.0046(8)
C24 0.0419(10) 0.0374(10) 0.0486(11) 0.0070(8) 0.0031(8) 0.0040(8)
C17 0.0582(13) 0.0358(10) 0.0422(10) 0.0015(8) 0.0086(9) 0.0094(9)
C12 0.0476(11) 0.0498(11) 0.0377(10) 0.0038(9) 0.0123(8) 0.0024(9)
C4 0.0489(11) 0.0443(11) 0.0431(10) -0.0089(9) 0.0090(9) -0.0059(9)
C2 0.0496(12) 0.0443(11) 0.0454(11) -0.0040(9) 0.0040(9) 0.0061(9)
C7 0.0507(12) 0.0414(11) 0.0480(11) 0.0029(9) 0.0039(9) -0.0042(9)
C13 0.0678(15) 0.0591(14) 0.0352(10) -0.0007(9) 0.0113(10) -0.0024(11)
C19 0.0404(10) 0.0279(8) 0.0360(9) -0.0042(7) 0.0023(7) 0.0016(7)
C1 0.0511(11) 0.0435(11) 0.0337(9) 0.0001(8) -0.0019(8) 0.0017(9)
C15 0.0438(11) 0.0603(14) 0.0431(11) 0.0115(10) 0.0013(9) -0.0022(10)
C10 0.0476(11) 0.0553(13) 0.0456(11) 0.0062(10) 0.0079(9) -0.0043(10)
C16 0.0448(11) 0.0470(11) 0.0356(9) 0.0086(8) 0.0073(8) 0.0045(9)
C9 0.0665(15) 0.0349(10) 0.0524(12) 0.0063(9) 0.0119(11) 0.0074(10)
C27 0.0495(12) 0.0413(11) 0.0625(14) -0.0012(10) 0.0148(10) 0.0083(9)
C30 0.0461(12) 0.0514(13) 0.0565(13) 0.0033(10) 0.0016(10) 0.0036(9)
C6 0.0576(13) 0.0351(10) 0.0495(12) -0.0045(9) 0.0004(10) -0.0016(9)
C23 0.0551(13) 0.0432(11) 0.0511(12) 0.0082(9) -0.0059(10) 0.0086(9)
C31 0.0466(11) 0.0371(10) 0.0589(13) 0.0088(9) 0.0009(10) 0.0016(8)
C25 0.0439(11) 0.0430(11) 0.0455(11) -0.0019(8) 0.0123(9) 0.0035(8)
C8 0.0456(11) 0.0400(10) 0.0423(10) -0.0012(8) 0.0054(8) 0.0013(8)
C5 0.0579(13) 0.0461(12) 0.0485(12) -0.0132(9) 0.0095(10) 0.0003(10)
C14 0.0611(14) 0.0603(14) 0.0366(10) 0.0043(10) -0.0024(9) -0.0085(11)
C29 0.0592(14) 0.0519(13) 0.0483(12) 0.0031(10) -0.0080(10) 0.0089(11)
C22 0.0774(16) 0.0459(12) 0.0370(10) 0.0083(9) -0.0004(10) 0.0003(11)
C21 0.0651(14) 0.0557(13) 0.0433(11) 0.0047(10) 0.0137(10) -0.0079(11)
C26 0.0647(14) 0.0479(12) 0.0516(12) 0.0089(10) 0.0177(11) 0.0096(10)
C28 0.0724(16) 0.0394(11) 0.0592(14) 0.0060(10) -0.0121(12) 0.0089(11)
Li1 0.059(2) 0.0409(18) 0.0356(16) -0.0026(14) -0.0003(15) -0.0035(15)
O4 0.0747(11) 0.0430(8) 0.0432(8) -0.0093(7) -0.0090(7) 0.0060(7)
C37 0.0516(12) 0.0488(12) 0.0551(13) -0.0135(10) 0.0101(10) -0.0106(10)
C36 0.0416(10) 0.0462(11) 0.0478(11) -0.0046(9) 0.0011(9) -0.0046(9)
C38 0.082(2) 0.0459(14) 0.081(2) -0.0133(14) -0.0061(16) 0.0039(13)
C32 0.0654(15) 0.0565(14) 0.0485(12) 0.0113(10) 0.0111(11) 0.0125(11)
C35 0.0475(12) 0.0507(13) 0.0768(17) -0.0042(12) 0.0152(12) 0.0029(10)
C33 0.0720(19) 0.078(2) 0.086(2) 0.0309(17) -0.0171(17) 0.0025(16)
C45 0.073(4) 0.040(2) 0.039(3) 0.0061(19) 0.006(2) 0.010(2)
C39 0.058(3) 0.040(2) 0.045(3) 0.005(2) 0.010(2) 0.006(2)
C44 0.047(3) 0.052(5) 0.070(4) -0.004(3) -0.006(3) 0.008(3)
C34 0.053(3) 0.053(4) 0.074(3) -0.009(3) -0.013(2) 0.009(3)
C40 0.0509(13) 0.0579(14) 0.0797(18) -0.0069(13) 0.0180(12) -0.0070(11)
C42 0.244(6) 0.086(3) 0.0480(17) -0.0036(17) 0.012(3) -0.019(3)
O5 0.1191(17) 0.0479(9) 0.0418(9) -0.0053(7) 0.0193(9) -0.0261(10)
C43 0.206(5) 0.076(2) 0.0505(16) -0.0194(15) 0.041(2) -0.055(3)
C41 0.161(4) 0.075(2) 0.074(2) 0.0182(18) 0.041(2) -0.024(2)

loop_
_atom_type_symbol
_atom_type_description
_atom_type_scat_dispersion_real
_atom_type_scat_dispersion_imag
_atom_type_scat_source
C C 0.0033 0.0016 'International Tables Vol C Tables 4.2.6.8 and 6.1.1.4'
H H 0.0000 0.0000 'International Tables Vol C Tables 4.2.6.8 and 6.1.1.4'
Li Li -0.0003 0.0001 'International Tables Vol C Tables 4.2.6.8 and 6.1.1.4'
B B 0.0013 0.0007 'International Tables Vol C Tables 4.2.6.8 and 6.1.1.4'
O O 0.0106 0.0060 'International Tables Vol C Tables 4.2.6.8 and 6.1.1.4'
Si Si 0.0817 0.0704 'International Tables Vol C Tables 4.2.6.8 and 6.1.1.4'

loop_
_geom_angle_atom_site_label_1
_geom_angle_atom_site_label_2
_geom_angle_atom_site_label_3
_geom_angle
C2 Si1 C1 103.40(10)
C2 Si1 C3 104.00(10)
C1 Si1 C3 105.09(9)
C2 Si1 B1 111.92(9)
C1 Si1 B1 115.99(9)
C3 Si1 B1 115.10(9)
C17 Si3 C18 106.59(11)
C17 Si3 C19 104.52(9)
C18 Si3 C19 103.47(9)
C17 Si3 B1 113.94(9)
C18 Si3 B1 110.44(9)
C19 Si3 B1 116.89(8)
C10 Si2 C9 105.19(11)
C10 Si2 C11 104.30(9)
C9 Si2 C11 104.80(10)
C10 Si2 B1 120.10(10)
C9 Si2 B1 107.90(9)
C11 Si2 B1 113.30(9)
C35 O3 C32 108.28(18)
C35 O3 Li1 121.20(18)
C32 O3 Li1 128.26(18)
C25 O1 B1 121.50(16)
C31 O2 C28 109.18(17)
C31 O2 Li1 120.22(16)
C28 O2 Li1 127.92(18)
C16 C11 C12 115.95(19)
C16 C11 Si2 121.53(15)
C12 C11 Si2 122.51(16)
C8 C3 C4 115.87(19)
C8 C3 Si1 122.16(15)
C4 C3 Si1 121.89(16)
C21 C20 C19 122.0(2)
O1 B1 Si3 107.59(13)
O1 B1 Si1 121.03(13)
Si3 B1 Si1 109.41(10)
O1 B1 Si2 101.24(12)
Si3 B1 Si2 108.91(10)
Si1 B1 Si2 107.98(10)
C23 C24 C19 122.3(2)
C13 C12 C11 121.9(2)
C5 C4 C3 122.4(2)
C6 C7 C8 120.4(2)
C14 C13 C12 120.3(2)
C20 C19 C24 115.82(18)
C20 C19 Si3 121.31(15)
C24 C19 Si3 122.79(15)
C14 C15 C16 120.4(2)
C15 C16 C11 122.1(2)
C29 C30 C31 102.29(19)
C7 C6 C5 119.1(2)
C22 C23 C24 120.3(2)
O2 C31 C30 105.60(17)
O1 C25 C26 110.94(18)
O1 C25 C27 108.40(18)
C26 C25 C27 111.72(19)
C7 C8 C3 122.2(2)
C6 C5 C4 120.0(2)
C15 C14 C13 119.3(2)
C30 C29 C28 102.28(19)
C23 C22 C21 118.9(2)
C22 C21 C20 120.7(2)
O2 C28 C29 105.61(18)
O5 Li1 O2 104.74(18)
O5 Li1 O3 103.0(2)
O2 Li1 O3 110.69(19)
O5 Li1 O4 120.1(2)
O2 Li1 O4 112.4(2)
O3 Li1 O4 105.47(18)
C45 O4 C36 107.5(2)
C45 O4 C39 33.8(3)
C36 O4 C39 105.6(2)
C45 O4 Li1 126.2(2)
C36 O4 Li1 123.30(17)
C39 O4 Li1 128.4(2)
C36 C37 C38 103.83(19)
O4 C36 C37 105.77(18)
C45 C38 C39 34.1(3)
C45 C38 C37 102.0(3)
C39 C38 C37 108.7(3)
O3 C32 C33 107.1(2)
C44 C35 O3 108.4(3)
C44 C35 C34 31.3(3)
O3 C35 C34 103.6(3)
C34 C33 C32 107.6(3)
C34 C33 C44 31.0(3)
C32 C33 C44 104.3(3)
C38 C45 O4 109.3(3)
C38 C39 O4 101.1(4)
C35 C44 C33 102.0(5)
C33 C34 C35 107.0(4)
O5 C40 C41 104.9(2)
C43 C42 C41 108.0(3)
C40 O5 C43 107.8(2)
C40 O5 Li1 130.66(19)
C43 O5 Li1 120.7(2)
C42 C43 O5 106.1(3)
C42 C41 C40 106.1(3)

loop_
_geom_bond_atom_site_label_1
_geom_bond_atom_site_label_2
_geom_bond_distance
Si1 C2 1.895(2)
Si1 C1 1.908(2)
Si1 C3 1.920(2)
Si1 B1 2.046(2)
Si3 C17 1.895(2)
Si3 C18 1.899(2)
Si3 C19 1.9114(19)
Si3 B1 2.040(2)
Si2 C10 1.892(2)
Si2 C9 1.896(2)
Si2 C11 1.911(2)
Si2 B1 2.048(2)
O3 C35 1.442(3)
O3 C32 1.442(3)
O3 Li1 1.940(4)
O1 C25 1.398(2)
O1 B1 1.521(3)
O2 C31 1.447(3)
O2 C28 1.451(3)
O2 Li1 1.933(4)
C11 C16 1.403(3)
C11 C12 1.404(3)
C3 C8 1.397(3)
C3 C4 1.402(3)
C20 C21 1.389(3)
C20 C19 1.399(3)
C24 C23 1.392(3)
C24 C19 1.403(3)
C12 C13 1.399(3)
C4 C5 1.392(3)
C7 C6 1.382(3)
C7 C8 1.393(3)
C13 C14 1.380(4)
C15 C14 1.376(3)
C15 C16 1.394(3)
C27 C25 1.521(3)
C30 C29 1.509(3)
C30 C31 1.512(3)
C6 C5 1.383(3)
C23 C22 1.375(4)
C25 C26 1.515(3)
C29 C28 1.514(4)
C22 C21 1.384(4)
Li1 O5 1.933(4)
Li1 O4 1.942(4)
O4 C45 1.432(5)
O4 C36 1.444(3)
O4 C39 1.519(5)
C37 C36 1.515(3)
C37 C38 1.517(4)
C38 C45 1.430(6)
C38 C39 1.504(6)
C32 C33 1.484(4)
C35 C44 1.419(7)
C35 C34 1.583(7)
C33 C34 1.331(7)
C33 C44 1.600(8)
C40 O5 1.416(3)
C40 C41 1.502(5)
C42 C43 1.433(5)
C42 C41 1.440(5)
O5 C43 1.434(3)

loop_
_geom_torsion_atom_site_label_1
_geom_torsion_atom_site_label_2
_geom_torsion_atom_site_label_3
_geom_torsion_atom_site_label_4
_geom_torsion
C10 Si2 C11 C16 157.82(17)
C9 Si2 C11 C16 47.52(18)
B1 Si2 C11 C16 -69.86(18)
C10 Si2 C11 C12 -23.82(19)
C9 Si2 C11 C12 -134.11(17)
B1 Si2 C11 C12 108.50(17)
C2 Si1 C3 C8 -19.63(19)
C1 Si1 C3 C8 -127.97(17)
B1 Si1 C3 C8 103.16(18)
C2 Si1 C3 C4 163.65(17)
C1 Si1 C3 C4 55.32(19)
B1 Si1 C3 C4 -73.55(19)
C25 O1 B1 Si3 -118.19(17)
C25 O1 B1 Si1 8.5(2)
C25 O1 B1 Si2 127.63(16)
C17 Si3 B1 O1 -150.12(12)
C18 Si3 B1 O1 -30.21(16)
C19 Si3 B1 O1 87.68(14)
C17 Si3 B1 Si1 76.63(12)
C18 Si3 B1 Si1 -163.45(10)
C19 Si3 B1 Si1 -45.56(13)
C17 Si3 B1 Si2 -41.18(13)
C18 Si3 B1 Si2 78.74(13)
C19 Si3 B1 Si2 -163.37(9)
C2 Si1 B1 O1 -172.47(15)
C1 Si1 B1 O1 -54.17(18)
C3 Si1 B1 O1 69.08(17)
C2 Si1 B1 Si3 -46.61(13)
C1 Si1 B1 Si3 71.69(12)
C3 Si1 B1 Si3 -165.06(9)
C2 Si1 B1 Si2 71.78(12)
C1 Si1 B1 Si2 -169.92(9)
C3 Si1 B1 Si2 -46.67(12)
C10 Si2 B1 O1 -170.35(12)
C9 Si2 B1 O1 -49.99(15)
C11 Si2 B1 O1 65.57(14)
C10 Si2 B1 Si3 76.47(14)
C9 Si2 B1 Si3 -163.17(11)
C11 Si2 B1 Si3 -47.62(12)
C10 Si2 B1 Si1 -42.25(14)
C9 Si2 B1 Si1 78.12(12)
C11 Si2 B1 Si1 -166.33(9)
C16 C11 C12 C13 0.5(3)
Si2 C11 C12 C13 -177.96(18)
C8 C3 C4 C5 -0.1(3)
Si1 C3 C4 C5 176.81(18)
C11 C12 C13 C14 -0.6(4)
C21 C20 C19 C24 -1.4(3)
C21 C20 C19 Si3 175.41(17)
C23 C24 C19 C20 1.3(3)
C23 C24 C19 Si3 -175.43(17)
C17 Si3 C19 C20 151.72(16)
C18 Si3 C19 C20 40.30(18)
B1 Si3 C19 C20 -81.31(18)
C17 Si3 C19 C24 -31.70(19)
C18 Si3 C19 C24 -143.13(17)
B1 Si3 C19 C24 95.26(18)
C14 C15 C16 C11 -0.3(3)
C12 C11 C16 C15 0.0(3)
Si2 C11 C16 C15 178.44(17)
C8 C7 C6 C5 -0.9(3)
C19 C24 C23 C22 -0.6(4)
C28 O2 C31 C30 -13.0(3)
Li1 O2 C31 C30 -175.87(19)
C29 C30 C31 O2 32.2(2)
B1 O1 C25 C26 97.3(2)
B1 O1 C25 C27 -139.65(19)
C6 C7 C8 C3 0.0(3)
C4 C3 C8 C7 0.5(3)
Si1 C3 C8 C7 -176.38(16)
C7 C6 C5 C4 1.3(4)
C3 C4 C5 C6 -0.8(4)
C16 C15 C14 C13 0.2(4)
C12 C13 C14 C15 0.3(4)
C31 C30 C29 C28 -38.4(2)
C24 C23 C22 C21 -0.1(4)
C23 C22 C21 C20 0.0(4)
C19 C20 C21 C22 0.8(4)
C31 O2 C28 C29 -11.6(3)
Li1 O2 C28 C29 149.6(2)
C30 C29 C28 O2 31.3(3)
C31 O2 Li1 O5 103.3(2)
C28 O2 Li1 O5 -56.0(3)
C31 O2 Li1 O3 -7.0(3)
C28 O2 Li1 O3 -166.38(19)
C31 O2 Li1 O4 -124.7(2)
C28 O2 Li1 O4 76.0(3)
C35 O3 Li1 O5 33.5(3)
C32 O3 Li1 O5 -165.7(2)
C35 O3 Li1 O2 145.0(2)
C32 O3 Li1 O2 -54.2(3)
C35 O3 Li1 O4 -93.2(2)
C32 O3 Li1 O4 67.6(3)
O5 Li1 O4 C45 61.3(5)
O2 Li1 O4 C45 -62.5(5)
O3 Li1 O4 C45 176.8(5)
O5 Li1 O4 C36 -96.9(3)
O2 Li1 O4 C36 139.3(2)
O3 Li1 O4 C36 18.6(3)
O5 Li1 O4 C39 104.1(4)
O2 Li1 O4 C39 -19.7(5)
O3 Li1 O4 C39 -140.4(4)
C45 O4 C36 C37 -2.4(4)
C39 O4 C36 C37 -37.7(3)
Li1 O4 C36 C37 159.3(2)
C38 C37 C36 O4 21.7(3)
C36 C37 C38 C45 -32.6(4)
C36 C37 C38 C39 2.2(4)
C35 O3 C32 C33 11.0(3)
Li1 O3 C32 C33 -151.8(2)
C32 O3 C35 C44 -28.7(5)
Li1 O3 C35 C44 135.6(5)
C32 O3 C35 C34 3.5(4)
Li1 O3 C35 C34 167.8(3)
O3 C32 C33 C34 -23.9(5)
O3 C32 C33 C44 8.2(5)
C39 C38 C45 O4 -73.1(5)
C37 C38 C45 O4 32.6(6)
C36 O4 C45 C38 -19.6(6)
C39 O4 C45 C38 72.5(6)
Li1 O4 C45 C38 179.4(3)
C45 C38 C39 O4 60.2(5)
C37 C38 C39 O4 -23.6(5)
C45 O4 C39 C38 -60.7(5)
C36 O4 C39 C38 37.6(4)
Li1 O4 C39 C38 -160.5(3)
O3 C35 C44 C33 32.0(6)
C34 C35 C44 C33 -54.0(6)
C34 C33 C44 C35 76.1(7)
C32 C33 C44 C35 -24.4(6)
C32 C33 C34 C35 25.7(6)
C44 C33 C34 C35 -62.9(7)
C44 C35 C34 C33 84.4(8)
O3 C35 C34 C33 -18.7(6)
C41 C40 O5 C43 25.6(4)
C41 C40 O5 Li1 -143.3(3)
O2 Li1 O5 C40 120.5(3)
O3 Li1 O5 C40 -123.7(3)
O4 Li1 O5 C40 -7.0(4)
O2 Li1 O5 C43 -47.2(4)
O3 Li1 O5 C43 68.6(4)
O4 Li1 O5 C43 -174.6(3)
C41 C42 C43 O5 17.2(6)
C40 O5 C43 C42 -27.1(5)
Li1 O5 C43 C42 143.1(4)
C43 C42 C41 C40 -1.7(6)
O5 C40 C41 C42 -14.6(5)
